data_4504223
loop_
_publ_author_name
'Reger, Daniel L.'
'Watson, Russell P.'
'Smith, Mark D.'
'Pellechia, Perry J.'

_publ_section_title
;
 Metallacyclic Zinc Complexes of Alkylidene-Linked Bitopic
 Bis(pyrazolyl)methane Ligands:&#x00A0; Unusual Exocyclic Bridging
 Fluoride Ligands
;
_journal_issue 6
_journal_name_full 'Crystal Growth &amp; Design'
_journal_page_first 1163
_journal_paper_doi 10.1021/cg070078s
_journal_volume 7
_journal_year 2007
_chemical_formula_moiety 'C32 H36 F N16 Zn2, 3(B F4), C2 H3 N, 0.5(H2 O)'
_chemical_formula_sum 'C34 H40 B3 F13 N17 O0.5 Zn2'
_chemical_formula_weight 1105.00
_chemical_name_systematic
; 
 ? 
;
_space_group_IT_number 15
_symmetry_cell_setting monoclinic
_symmetry_space_group_name_Hall '-C 2yc'
_symmetry_space_group_name_H-M 'C 1 2/c 1'
_atom_sites_solution_hydrogens geom
_atom_sites_solution_primary direct
_atom_sites_solution_secondary difmap
_audit_creation_method SHELXL-97
_cell_angle_alpha 90.00
_cell_angle_beta 91.9010(10)
_cell_angle_gamma 90.00
_cell_formula_units_Z 8
_cell_length_a 16.3869(6)
_cell_length_b 12.7873(5)
_cell_length_c 43.2225(17)
_cell_measurement_reflns_used 7124
_cell_measurement_temperature 150(1)
_cell_measurement_theta_max 23.018
_cell_measurement_theta_min 2.247
_cell_volume 9052.0(6)
_computing_cell_refinement 'SAINT-Plus Version 6.45 (Bruker, 2001)'
_computing_data_collection 'SMART Version 5.625 (Bruker, 2001)'
_computing_data_reduction 'SAINT-Plus Version 6.45'
_computing_molecular_graphics various
_computing_publication_material 'SHELXTL Version 6.14 (Bruker, 2000)'
_computing_structure_refinement 'SHELXL-97 (Sheldrick, 1997)'
_computing_structure_solution 'SHELXS-97 (Sheldrick, 1990)'
_diffrn_ambient_temperature 150(1)
_diffrn_measured_fraction_theta_full 0.998
_diffrn_measured_fraction_theta_max 0.998
_diffrn_measurement_device_type 'Bruker SMART APEX CCD diffractometer'
_diffrn_measurement_method 'omega scans'
_diffrn_radiation_monochromator graphite
_diffrn_radiation_source 'fine-focus sealed tube'
_diffrn_radiation_type MoK\a
_diffrn_radiation_wavelength 0.71073
_diffrn_reflns_av_R_equivalents 0.0691
_diffrn_reflns_av_sigmaI/netI 0.0647
_diffrn_reflns_limit_h_max 19
_diffrn_reflns_limit_h_min -19
_diffrn_reflns_limit_k_max 15
_diffrn_reflns_limit_k_min -15
_diffrn_reflns_limit_l_max 51
_diffrn_reflns_limit_l_min -51
_diffrn_reflns_number 44978
_diffrn_reflns_theta_full 25.05
_diffrn_reflns_theta_max 25.05
_diffrn_reflns_theta_min 1.89
_exptl_absorpt_coefficient_mu 1.164
_exptl_absorpt_correction_type none
_exptl_crystal_colour colorless
_exptl_crystal_density_diffrn 1.622
_exptl_crystal_density_method 'not measured'
_exptl_crystal_description block
_exptl_crystal_F_000 4472
_exptl_crystal_size_max 0.22
_exptl_crystal_size_mid 0.20
_exptl_crystal_size_min 0.14
_refine_diff_density_max 0.849
_refine_diff_density_min -0.551
_refine_diff_density_rms 0.074
_refine_ls_extinction_method none
_refine_ls_goodness_of_fit_ref 0.937
_refine_ls_hydrogen_treatment constr
_refine_ls_matrix_type full
_refine_ls_number_parameters 704
_refine_ls_number_reflns 8028
_refine_ls_number_restraints 70
_refine_ls_restrained_S_all 0.959
_refine_ls_R_factor_all 0.0700
_refine_ls_R_factor_gt 0.0463
_refine_ls_shift/su_max 0.001
_refine_ls_shift/su_mean 0.000
_refine_ls_structure_factor_coef Fsqd
_refine_ls_weighting_details 'calc w=1/[\s^2^(Fo^2^)+(0.0560P)^2^+0.0000P] where P=(Fo^2^+2Fc^2^)/3'
_refine_ls_weighting_scheme calc
_refine_ls_wR_factor_gt 0.1031
_refine_ls_wR_factor_ref 0.1119
_reflns_number_gt 5595
_reflns_number_total 8028
_reflns_threshold_expression >2sigma(I)
_cod_data_source_file cg070078ssi20070307_122135.cif
_cod_data_source_block 2a
_cod_depositor_comments
;
The following automatic conversions were performed:

'_symmetry_cell_setting' value 'Monoclinic' changed to 'monoclinic'
according to /home/saulius/struct/CIF-dictionaries/cif_core.dic
dictionary named 'cif_core.dic' version 2.4.1 from 2010-06-29.

Automatic conversion script
Id: cif_fix_values 1715 2011-07-08 13:25:40Z adriana 
;
_cod_original_sg_symbol_Hall 'C 2yc'
_cod_original_sg_symbol_H-M 'C 2/c'
_cod_original_formula_sum 'C34 H40 B3 F13 N17 O0.50 Zn2'
_cod_database_code 4504223

loop_
_symmetry_equiv_pos_as_xyz
'x, y, z'
'-x, y, -z+1/2'
'x+1/2, y+1/2, z'
'-x+1/2, y+1/2, -z+1/2'
'-x, -y, -z'
'x, -y, z-1/2'
'-x+1/2, -y+1/2, -z'
'x+1/2, -y+1/2, z-1/2'

loop_
_atom_site_label
_atom_site_type_symbol
_atom_site_fract_x
_atom_site_fract_y
_atom_site_fract_z
_atom_site_U_iso_or_equiv
_atom_site_adp_type
_atom_site_occupancy
_atom_site_symmetry_multiplicity
_atom_site_calc_flag
_atom_site_refinement_flags
_atom_site_disorder_assembly
_atom_site_disorder_group
Zn1 Zn 0.77351(3) 0.62374(3) 0.116540(10) 0.02987(13) Uani 1 1 d . . .
Zn2 Zn 0.44723(3) 0.31864(4) 0.124393(10) 0.03499(14) Uani 1 1 d . . .
F1 F 0.87749(13) 0.69510(17) 0.12622(5) 0.0405(6) Uani 1 1 d . . .
C1 C 0.6766(2) 0.6281(3) 0.18424(8) 0.0283(9) Uani 1 1 d . . .
H1 H 0.6671 0.6341 0.2069 0.034 Uiso 1 1 calc R . .
C2 C 0.5947(2) 0.6062(3) 0.16802(8) 0.0304(9) Uani 1 1 d . . .
H2A H 0.6018 0.6040 0.1454 0.036 Uiso 1 1 calc R . .
H2B H 0.5564 0.6638 0.1724 0.036 Uiso 1 1 calc R . .
C3 C 0.5583(2) 0.5030(3) 0.17850(9) 0.0341(9) Uani 1 1 d . . .
H3A H 0.5812 0.4851 0.1993 0.041 Uiso 1 1 calc R . .
H3B H 0.5738 0.4468 0.1641 0.041 Uiso 1 1 calc R . .
C4 C 0.4653(2) 0.5085(3) 0.17962(9) 0.0355(10) Uani 1 1 d . . .
H4 H 0.4516 0.5632 0.1951 0.043 Uiso 1 1 calc R . .
C5 C 0.5738(2) 0.2682(3) 0.06587(8) 0.0341(9) Uani 1 1 d . . .
H5 H 0.6039 0.2277 0.0501 0.041 Uiso 1 1 calc R . .
C6 C 0.5999(2) 0.3817(3) 0.06334(9) 0.0334(9) Uani 1 1 d . . .
H6A H 0.5687 0.4244 0.0779 0.040 Uiso 1 1 calc R . .
H6B H 0.5868 0.4072 0.0421 0.040 Uiso 1 1 calc R . .
C7 C 0.6909(2) 0.3959(3) 0.07047(9) 0.0359(10) Uani 1 1 d . . .
H7A H 0.6994 0.4114 0.0928 0.043 Uiso 1 1 calc R . .
H7B H 0.7195 0.3295 0.0661 0.043 Uiso 1 1 calc R . .
C8 C 0.7286(2) 0.4828(3) 0.05181(8) 0.0328(9) Uani 1 1 d . . .
H8 H 0.7231 0.4621 0.0295 0.039 Uiso 1 1 calc R . .
C11 C 0.7161(2) 0.8169(3) 0.19040(9) 0.0336(9) Uani 1 1 d . . .
H11 H 0.7101 0.8242 0.2121 0.040 Uiso 1 1 calc R . .
C12 C 0.7338(2) 0.8947(3) 0.17016(9) 0.0380(10) Uani 1 1 d . . .
H12 H 0.7429 0.9664 0.1748 0.046 Uiso 1 1 calc R . .
C13 C 0.7359(2) 0.8476(3) 0.14151(9) 0.0366(10) Uani 1 1 d . . .
H13 H 0.7471 0.8833 0.1228 0.044 Uiso 1 1 calc R . .
C21 C 0.7596(2) 0.4721(3) 0.20118(9) 0.0385(10) Uani 1 1 d . . .
H21 H 0.7477 0.4729 0.2225 0.046 Uiso 1 1 calc R . .
C22 C 0.8035(3) 0.3985(3) 0.18676(10) 0.0492(12) Uani 1 1 d . . .
H22 H 0.8284 0.3380 0.1957 0.059 Uiso 1 1 calc R . .
C23 C 0.8043(3) 0.4306(3) 0.15590(10) 0.0406(10) Uani 1 1 d . . .
H23 H 0.8314 0.3943 0.1401 0.049 Uiso 1 1 calc R . .
C31 C 0.4025(2) 0.6366(4) 0.14230(10) 0.0474(11) Uani 1 1 d . . .
H31 H 0.3961 0.6933 0.1562 0.057 Uiso 1 1 calc R . .
C32 C 0.3880(3) 0.6392(4) 0.11122(10) 0.0542(13) Uani 1 1 d . . .
H32 H 0.3692 0.6970 0.0991 0.065 Uiso 1 1 calc R . .
C33 C 0.4061(3) 0.5403(4) 0.10091(9) 0.0444(11) Uani 1 1 d . . .
H33 H 0.4007 0.5190 0.0799 0.053 Uiso 1 1 calc R . .
C41 C 0.4118(3) 0.3876(4) 0.21970(9) 0.0525(13) Uani 1 1 d . . .
H41 H 0.4053 0.4363 0.2360 0.063 Uiso 1 1 calc R . .
C42 C 0.4016(3) 0.2815(4) 0.22136(10) 0.0541(13) Uani 1 1 d . . .
H42 H 0.3868 0.2418 0.2389 0.065 Uiso 1 1 calc R . .
C43 C 0.4175(2) 0.2442(4) 0.19213(9) 0.0457(11) Uani 1 1 d . . .
H43 H 0.4140 0.1727 0.1862 0.055 Uiso 1 1 calc R . .
C51 C 0.4526(3) 0.2103(3) 0.03338(9) 0.0507(13) Uani 1 1 d . . .
H51 H 0.4800 0.1708 0.0183 0.061 Uiso 1 1 calc R . .
C52 C 0.3719(3) 0.2317(4) 0.03320(10) 0.0554(13) Uani 1 1 d . . .
H52 H 0.3315 0.2104 0.0182 0.067 Uiso 1 1 calc R . .
C53 C 0.3601(3) 0.2917(4) 0.05962(10) 0.0491(12) Uani 1 1 d . . .
H53 H 0.3088 0.3179 0.0657 0.059 Uiso 1 1 calc R . .
C61 C 0.6602(3) 0.1628(3) 0.10304(10) 0.0491(12) Uani 1 1 d . . .
H61 H 0.6932 0.1281 0.0886 0.059 Uiso 1 1 calc R . .
C62 C 0.6693(3) 0.1591(4) 0.13454(10) 0.0552(13) Uani 1 1 d . . .
H62 H 0.7095 0.1214 0.1463 0.066 Uiso 1 1 calc R . .
C63 C 0.6085(3) 0.2211(3) 0.14565(9) 0.0416(11) Uani 1 1 d . . .
H63 H 0.5997 0.2326 0.1670 0.050 Uiso 1 1 calc R . .
C71 C 0.6288(3) 0.6192(3) 0.03505(10) 0.0472(12) Uani 1 1 d . . .
H71 H 0.6187 0.5959 0.0144 0.057 Uiso 1 1 calc R . .
C72 C 0.5883(3) 0.6970(4) 0.04961(10) 0.0559(13) Uani 1 1 d . . .
H72 H 0.5449 0.7388 0.0413 0.067 Uiso 1 1 calc R . .
C73 C 0.6237(3) 0.7025(3) 0.07925(10) 0.0441(11) Uani 1 1 d . . .
H73 H 0.6083 0.7508 0.0947 0.053 Uiso 1 1 calc R . .
C81 C 0.8776(3) 0.4541(3) 0.04314(10) 0.0475(11) Uani 1 1 d . . .
H81 H 0.8742 0.4246 0.0230 0.057 Uiso 1 1 calc R . .
C82 C 0.9466(3) 0.4646(3) 0.06135(10) 0.0508(12) Uani 1 1 d . . .
H82 H 1.0004 0.4436 0.0566 0.061 Uiso 1 1 calc R . .
C83 C 0.9217(3) 0.5124(3) 0.08819(10) 0.0441(11) Uani 1 1 d . . .
H83 H 0.9573 0.5316 0.1050 0.053 Uiso 1 1 calc R . .
N11 N 0.72016(19) 0.7456(2) 0.14334(7) 0.0318(7) Uani 1 1 d . . .
N12 N 0.70874(17) 0.7281(2) 0.17394(7) 0.0281(7) Uani 1 1 d . . .
N21 N 0.76221(18) 0.5184(2) 0.15157(7) 0.0293(7) Uani 1 1 d . . .
N22 N 0.73553(18) 0.5438(2) 0.18011(7) 0.0287(7) Uani 1 1 d . . .
N31 N 0.43232(19) 0.4779(3) 0.12394(7) 0.0353(8) Uani 1 1 d . . .
N32 N 0.42760(18) 0.5394(3) 0.14991(7) 0.0349(8) Uani 1 1 d . . .
N41 N 0.43830(19) 0.3223(3) 0.17328(7) 0.0395(9) Uani 1 1 d . . .
N42 N 0.4329(2) 0.4103(3) 0.19032(7) 0.0401(9) Uani 1 1 d . . .
N51 N 0.4310(2) 0.3076(3) 0.07530(7) 0.0404(9) Uani 1 1 d . . .
N52 N 0.4874(2) 0.2552(3) 0.05892(7) 0.0380(8) Uani 1 1 d . . .
N61 N 0.56341(18) 0.2630(3) 0.12260(7) 0.0338(8) Uani 1 1 d . . .
N62 N 0.5961(2) 0.2242(2) 0.09634(7) 0.0343(8) Uani 1 1 d . . .
N71 N 0.68190(19) 0.6311(2) 0.08305(7) 0.0333(8) Uani 1 1 d . . .
N72 N 0.6855(2) 0.5816(2) 0.05503(7) 0.0331(8) Uani 1 1 d . . .
N81 N 0.8415(2) 0.5280(3) 0.08739(7) 0.0371(8) Uani 1 1 d . . .
N82 N 0.8148(2) 0.4935(2) 0.05914(7) 0.0364(8) Uani 1 1 d . . .
B1A B 0.7382(3) 0.1324(4) 0.22144(13) 0.0499(15) Uani 0.806(7) 1 d PD A 1
F11A F 0.7927(4) 0.1376(6) 0.19789(12) 0.0526(14) Uani 0.806(7) 1 d PD A 1
F12A F 0.6630(2) 0.1683(4) 0.21140(7) 0.0739(15) Uani 0.806(7) 1 d PD A 1
F13A F 0.7647(2) 0.1911(4) 0.24640(8) 0.0761(16) Uani 0.806(7) 1 d PD A 1
F14A F 0.7283(4) 0.0303(3) 0.23085(9) 0.105(2) Uani 0.806(7) 1 d PD A 1
B1B B 0.7509(12) 0.1442(12) 0.2244(4) 0.0499(15) Uani 0.194(7) 1 d PD A 2
F11B F 0.782(2) 0.139(3) 0.1954(7) 0.088(5) Uiso 0.194(7) 1 d PD A 2
F12B F 0.7579(13) 0.2444(12) 0.2356(5) 0.088(5) Uiso 0.194(7) 1 d PD A 2
F13B F 0.7987(11) 0.0761(13) 0.2416(4) 0.088(5) Uiso 0.194(7) 1 d PD A 2
F14B F 0.6730(10) 0.1046(16) 0.2234(5) 0.088(5) Uiso 0.194(7) 1 d PD A 2
B2A B 1.0000 0.1857(8) 0.2500 0.081(3) Uani 1 2 d SD . 3
F15A F 1.0325(4) 0.2262(4) 0.27827(11) 0.0798(15) Uani 0.65 1 d PD . 3
F16A F 1.0366(8) 0.2161(9) 0.2269(2) 0.096(4) Uani 0.35 1 d PD . 3
F17A F 0.9467(3) 0.1026(4) 0.25610(10) 0.0857(15) Uani 0.65 1 d PD . 3
F18A F 0.9315(7) 0.2623(9) 0.2523(3) 0.118(4) Uiso 0.35 1 d PD . 3
B3A B 0.6737(5) -0.0299(6) 0.03544(18) 0.041(3) Uani 0.50 1 d PD B 4
F19A F 0.6001(3) -0.0755(5) 0.02588(13) 0.0765(18) Uani 0.50 1 d PD B 4
F20A F 0.7331(7) -0.0631(9) 0.01521(19) 0.043(2) Uani 0.50 1 d PD B 4
F21A F 0.6615(4) 0.0754(4) 0.03233(19) 0.0448(19) Uani 0.50 1 d PD B 4
F22A F 0.6926(8) -0.0540(7) 0.06572(16) 0.064(3) Uani 0.50 1 d PD B 4
B3B B 0.7303(9) -0.0088(12) 0.0388(4) 0.0732(17) Uiso 0.25 1 d PD C 5
F19B F 0.8110(6) 0.0135(9) 0.0326(3) 0.0732(17) Uiso 0.25 1 d PD C 5
F20B F 0.6862(10) 0.0804(13) 0.0323(6) 0.0732(17) Uiso 0.25 1 d PD C 5
F21B F 0.7043(10) -0.0894(12) 0.0201(3) 0.0732(17) Uiso 0.25 1 d PD C 5
F22B F 0.7312(9) -0.0412(15) 0.0692(3) 0.0732(17) Uiso 0.25 1 d PD C 5
B3C B 0.7147(10) -0.0081(12) 0.0398(5) 0.0732(17) Uiso 0.25 1 d PD D 6
F19C F 0.7687(6) 0.0725(9) 0.0465(3) 0.0732(17) Uiso 0.25 1 d PD D 6
F20C F 0.6392(8) 0.0363(13) 0.0347(4) 0.0732(17) Uiso 0.25 1 d PD D 6
F21C F 0.7320(17) -0.077(2) 0.0163(6) 0.0732(17) Uiso 0.25 1 d PD D 6
F22C F 0.7046(18) -0.0645(18) 0.0665(5) 0.0732(17) Uiso 0.25 1 d PD D 6
B4 B 0.8620(7) 0.1792(10) 0.0195(3) 0.042(3) Uani 0.50 1 d P E 7
F23 F 0.8882(3) 0.0814(4) 0.01926(11) 0.0604(15) Uani 0.50 1 d P E 7
F24 F 0.7978(3) 0.1898(4) -0.00535(10) 0.0492(13) Uani 0.50 1 d P E 7
F25 F 0.8285(3) 0.2130(4) 0.04581(10) 0.0570(14) Uani 0.50 1 d P E 7
F26 F 0.9210(3) 0.2483(4) 0.00987(11) 0.0550(13) Uani 0.50 1 d P E 7
O1S O 0.8505(6) 0.2017(7) 0.0040(2) 0.067(3) Uiso 0.50 1 d P F 8
N91 N 1.0254(6) 0.4601(7) 0.2091(2) 0.0699(13) Uiso 0.50 1 d PD G 9
C91 C 1.0162(9) 0.4180(12) 0.1814(2) 0.0699(13) Uiso 0.50 1 d PD G 9
C92 C 1.0126(9) 0.3788(11) 0.1554(3) 0.0699(13) Uiso 0.50 1 d PD G 9
H92A H 1.0678 0.3722 0.1475 0.105 Uiso 0.50 1 calc PR G 9
H92B H 0.9797 0.4236 0.1414 0.105 Uiso 0.50 1 calc PR G 9
H92C H 0.9873 0.3095 0.1564 0.105 Uiso 0.50 1 calc PR G 9
N92 N 1.0169(7) 0.3582(8) 0.1443(2) 0.0699(13) Uiso 0.50 1 d PD H 10
C93 C 1.0212(9) 0.4092(12) 0.1690(3) 0.0699(13) Uiso 0.50 1 d PD H 10
C94 C 1.0290(8) 0.4660(9) 0.1943(2) 0.0699(13) Uiso 0.50 1 d PD H 10
H94A H 1.0697 0.5209 0.1912 0.105 Uiso 0.50 1 calc PR H 10
H94B H 1.0467 0.4214 0.2117 0.105 Uiso 0.50 1 calc PR H 10
H94C H 0.9764 0.4981 0.1987 0.105 Uiso 0.50 1 calc PR H 10

loop_
_atom_site_aniso_label
_atom_site_aniso_U_11
_atom_site_aniso_U_22
_atom_site_aniso_U_33
_atom_site_aniso_U_23
_atom_site_aniso_U_13
_atom_site_aniso_U_12
Zn1 0.0319(3) 0.0335(3) 0.0243(2) -0.0045(2) 0.00176(18) -0.0062(2)
Zn2 0.0342(3) 0.0453(3) 0.0253(3) -0.0006(2) -0.00229(19) -0.0135(2)
F1 0.0358(13) 0.0459(14) 0.0403(13) -0.0097(11) 0.0049(10) -0.0183(11)
C1 0.029(2) 0.033(2) 0.0225(19) -0.0016(17) 0.0008(16) -0.0059(18)
C2 0.028(2) 0.037(2) 0.026(2) 0.0005(18) 0.0008(16) -0.0052(18)
C3 0.028(2) 0.046(3) 0.027(2) -0.0019(19) -0.0035(16) -0.0097(19)
C4 0.032(2) 0.049(3) 0.025(2) -0.0069(19) 0.0038(17) -0.013(2)
C5 0.047(3) 0.033(2) 0.023(2) -0.0013(18) -0.0015(18) -0.0045(19)
C6 0.040(2) 0.033(2) 0.028(2) 0.0007(18) 0.0019(17) -0.0075(19)
C7 0.047(3) 0.031(2) 0.030(2) -0.0023(18) 0.0026(18) -0.0060(19)
C8 0.044(2) 0.034(2) 0.021(2) -0.0045(17) 0.0012(17) -0.0071(19)
C11 0.033(2) 0.034(2) 0.033(2) -0.012(2) -0.0041(17) 0.0024(18)
C12 0.045(3) 0.027(2) 0.041(2) -0.003(2) -0.004(2) -0.0047(19)
C13 0.044(3) 0.028(2) 0.038(2) 0.0043(19) 0.0064(19) -0.0048(19)
C21 0.043(3) 0.042(3) 0.030(2) 0.006(2) -0.0021(19) -0.004(2)
C22 0.055(3) 0.040(3) 0.052(3) 0.007(2) -0.004(2) 0.006(2)
C23 0.044(3) 0.034(2) 0.044(3) -0.003(2) 0.004(2) 0.003(2)
C31 0.036(3) 0.056(3) 0.050(3) -0.011(2) -0.001(2) 0.012(2)
C32 0.055(3) 0.065(3) 0.043(3) -0.002(2) -0.005(2) 0.018(3)
C33 0.045(3) 0.060(3) 0.028(2) 0.000(2) -0.0065(19) 0.002(2)
C41 0.040(3) 0.096(4) 0.022(2) -0.001(2) 0.0029(18) -0.022(3)
C42 0.041(3) 0.090(4) 0.031(3) 0.018(3) -0.001(2) -0.025(3)
C43 0.040(3) 0.061(3) 0.036(3) 0.010(2) -0.0022(19) -0.020(2)
C51 0.081(4) 0.044(3) 0.027(2) -0.001(2) -0.006(2) -0.026(3)
C52 0.073(4) 0.062(3) 0.030(3) 0.008(2) -0.020(2) -0.032(3)
C53 0.042(3) 0.069(3) 0.035(3) 0.012(2) -0.012(2) -0.023(2)
C61 0.074(3) 0.035(2) 0.039(3) 0.002(2) 0.004(2) 0.013(2)
C62 0.073(4) 0.049(3) 0.042(3) 0.013(2) -0.005(2) 0.013(3)
C63 0.043(3) 0.051(3) 0.031(2) 0.005(2) -0.0057(19) -0.010(2)
C71 0.070(3) 0.039(3) 0.032(2) 0.005(2) -0.013(2) -0.003(2)
C72 0.070(3) 0.050(3) 0.046(3) 0.006(2) -0.019(2) 0.012(3)
C73 0.054(3) 0.038(3) 0.039(3) 0.000(2) -0.005(2) 0.004(2)
C81 0.058(3) 0.045(3) 0.040(3) -0.010(2) 0.014(2) -0.001(2)
C82 0.047(3) 0.052(3) 0.055(3) -0.008(2) 0.010(2) 0.010(2)
C83 0.041(3) 0.048(3) 0.043(3) -0.008(2) 0.000(2) 0.003(2)
N11 0.0373(19) 0.0331(19) 0.0252(17) -0.0019(15) 0.0047(14) -0.0035(15)
N12 0.0288(18) 0.0316(18) 0.0239(17) -0.0031(15) 0.0003(13) -0.0044(14)
N21 0.0312(18) 0.0315(18) 0.0254(17) -0.0024(15) 0.0017(14) -0.0017(15)
N22 0.0290(18) 0.0306(18) 0.0264(17) 0.0007(15) -0.0020(14) -0.0058(15)
N31 0.0341(19) 0.046(2) 0.0255(18) -0.0041(16) 0.0023(14) -0.0099(16)
N32 0.0255(18) 0.052(2) 0.0271(18) -0.0081(17) 0.0023(14) -0.0083(16)
N41 0.037(2) 0.054(2) 0.0276(19) 0.0003(18) 0.0010(15) -0.0204(17)
N42 0.039(2) 0.062(2) 0.0198(17) -0.0067(17) 0.0017(14) -0.0214(18)
N51 0.041(2) 0.053(2) 0.0266(18) -0.0005(17) -0.0040(16) -0.0118(18)
N52 0.054(2) 0.037(2) 0.0227(17) -0.0032(15) -0.0069(16) -0.0177(17)
N61 0.0340(19) 0.043(2) 0.0241(17) 0.0022(16) -0.0024(14) -0.0091(16)
N62 0.047(2) 0.0298(18) 0.0258(18) 0.0010(15) 0.0005(15) -0.0060(16)
N71 0.039(2) 0.0350(19) 0.0255(17) -0.0025(15) -0.0015(14) -0.0038(16)
N72 0.046(2) 0.0335(19) 0.0197(16) -0.0005(15) -0.0016(15) -0.0087(16)
N81 0.039(2) 0.042(2) 0.0303(19) -0.0104(16) 0.0016(15) -0.0031(16)
N82 0.044(2) 0.0363(19) 0.0292(18) -0.0073(16) 0.0061(15) -0.0066(16)
B1A 0.060(5) 0.057(4) 0.032(3) -0.008(3) 0.004(3) 0.004(3)
F11A 0.072(3) 0.056(2) 0.031(2) -0.0136(17) 0.015(2) -0.003(2)
F12A 0.059(2) 0.126(4) 0.035(2) 0.008(2) -0.0130(16) 0.010(2)
F13A 0.060(2) 0.128(4) 0.039(2) -0.049(2) -0.0119(18) 0.029(3)
F14A 0.176(6) 0.083(3) 0.057(3) 0.025(2) 0.027(3) 0.002(3)
B1B 0.060(5) 0.057(4) 0.032(3) -0.008(3) 0.004(3) 0.004(3)
B2A 0.070(7) 0.112(10) 0.062(7) 0.000 -0.007(6) 0.000
F15A 0.111(5) 0.068(3) 0.062(3) -0.016(3) 0.024(3) -0.006(3)
F16A 0.106(9) 0.146(11) 0.040(5) -0.028(6) 0.046(6) -0.026(9)
F17A 0.128(4) 0.072(3) 0.056(3) 0.017(3) -0.003(3) -0.014(3)
B3A 0.058(7) 0.024(5) 0.043(6) -0.005(5) 0.023(5) 0.016(5)
F19A 0.059(4) 0.086(4) 0.086(4) -0.023(4) 0.031(3) -0.020(3)
F20A 0.053(4) 0.063(5) 0.014(2) -0.009(3) 0.017(2) 0.013(3)
F21A 0.080(6) 0.025(3) 0.030(3) -0.004(3) 0.006(4) 0.006(3)
F22A 0.140(10) 0.043(4) 0.011(3) 0.006(2) 0.026(3) 0.020(5)
B4 0.050(7) 0.055(8) 0.021(6) 0.000(5) 0.003(5) 0.003(6)
F23 0.091(4) 0.043(3) 0.048(3) 0.002(3) 0.005(3) 0.005(3)
F24 0.059(4) 0.059(3) 0.028(3) -0.009(2) -0.012(2) -0.001(3)
F25 0.073(4) 0.071(4) 0.027(3) -0.005(2) 0.011(2) -0.002(3)
F26 0.056(3) 0.056(3) 0.053(3) -0.003(3) 0.007(3) -0.008(3)

loop_
_atom_type_symbol
_atom_type_description
_atom_type_scat_dispersion_real
_atom_type_scat_dispersion_imag
_atom_type_scat_source
C C 0.0033 0.0016 'International Tables Vol C Tables 4.2.6.8 and 6.1.1.4'
H H 0.0000 0.0000 'International Tables Vol C Tables 4.2.6.8 and 6.1.1.4'
B B 0.0013 0.0007 'International Tables Vol C Tables 4.2.6.8 and 6.1.1.4'
N N 0.0061 0.0033 'International Tables Vol C Tables 4.2.6.8 and 6.1.1.4'
F F 0.0171 0.0103 'International Tables Vol C Tables 4.2.6.8 and 6.1.1.4'
Zn Zn 0.2839 1.4301 'International Tables Vol C Tables 4.2.6.8 and 6.1.1.4'
O O 0.0106 0.0060 'International Tables Vol C Tables 4.2.6.8 and 6.1.1.4'

loop_
_geom_angle_atom_site_label_1
_geom_angle_atom_site_label_2
_geom_angle_atom_site_label_3
_geom_angle
_geom_angle_site_symmetry_1
_geom_angle_site_symmetry_3
F1 Zn1 N21 104.36(11) . .
F1 Zn1 N71 137.50(11) . .
N21 Zn1 N71 118.13(12) . .
F1 Zn1 N81 85.69(11) . .
N21 Zn1 N81 97.08(12) . .
N71 Zn1 N81 89.66(13) . .
F1 Zn1 N11 85.05(10) . .
N21 Zn1 N11 91.75(12) . .
N71 Zn1 N11 92.62(12) . .
N81 Zn1 N11 168.54(12) . .
F1 Zn2 N61 105.55(11) 3_445 .
F1 Zn2 N31 137.21(11) 3_445 .
N61 Zn2 N31 117.24(12) . .
F1 Zn2 N41 85.30(11) 3_445 .
N61 Zn2 N41 98.11(12) . .
N31 Zn2 N41 88.59(13) . .
F1 Zn2 N51 86.16(11) 3_445 .
N61 Zn2 N51 91.40(13) . .
N31 Zn2 N51 92.59(13) . .
N41 Zn2 N51 168.63(12) . .
Zn2 F1 Zn1 150.60(13) 3 .
N12 C1 N22 111.3(3) . .
N12 C1 C2 110.1(3) . .
N22 C1 C2 112.6(3) . .
N12 C1 H1 107.6 . .
N22 C1 H1 107.6 . .
C2 C1 H1 107.6 . .
C1 C2 C3 111.8(3) . .
C1 C2 H2A 109.3 . .
C3 C2 H2A 109.3 . .
C1 C2 H2B 109.3 . .
C3 C2 H2B 109.3 . .
H2A C2 H2B 107.9 . .
C2 C3 C4 111.7(3) . .
C2 C3 H3A 109.3 . .
C4 C3 H3A 109.3 . .
C2 C3 H3B 109.3 . .
C4 C3 H3B 109.3 . .
H3A C3 H3B 107.9 . .
N42 C4 N32 111.6(3) . .
N42 C4 C3 110.3(3) . .
N32 C4 C3 112.2(3) . .
N42 C4 H4 107.5 . .
N32 C4 H4 107.5 . .
C3 C4 H4 107.5 . .
N52 C5 N62 110.8(3) . .
N52 C5 C6 111.8(3) . .
N62 C5 C6 111.7(3) . .
N52 C5 H5 107.5 . .
N62 C5 H5 107.5 . .
C6 C5 H5 107.5 . .
C5 C6 C7 112.1(3) . .
C5 C6 H6A 109.2 . .
C7 C6 H6A 109.2 . .
C5 C6 H6B 109.2 . .
C7 C6 H6B 109.2 . .
H6A C6 H6B 107.9 . .
C8 C7 C6 113.1(3) . .
C8 C7 H7A 109.0 . .
C6 C7 H7A 109.0 . .
C8 C7 H7B 109.0 . .
C6 C7 H7B 109.0 . .
H7A C7 H7B 107.8 . .
N82 C8 N72 111.7(3) . .
N82 C8 C7 111.4(3) . .
N72 C8 C7 112.2(3) . .
N82 C8 H8 107.0 . .
N72 C8 H8 107.0 . .
C7 C8 H8 107.0 . .
N12 C11 C12 107.1(3) . .
N12 C11 H11 126.4 . .
C12 C11 H11 126.4 . .
C11 C12 C13 105.7(3) . .
C11 C12 H12 127.2 . .
C13 C12 H12 127.2 . .
N11 C13 C12 111.3(4) . .
N11 C13 H13 124.3 . .
C12 C13 H13 124.3 . .
N22 C21 C22 108.2(4) . .
N22 C21 H21 125.9 . .
C22 C21 H21 125.9 . .
C21 C22 C23 105.0(4) . .
C21 C22 H22 127.5 . .
C23 C22 H22 127.5 . .
N21 C23 C22 111.2(4) . .
N21 C23 H23 124.4 . .
C22 C23 H23 124.4 . .
N32 C31 C32 107.9(4) . .
N32 C31 H31 126.1 . .
C32 C31 H31 126.1 . .
C31 C32 C33 105.4(4) . .
C31 C32 H32 127.3 . .
C33 C32 H32 127.3 . .
N31 C33 C32 112.1(4) . .
N31 C33 H33 124.0 . .
C32 C33 H33 124.0 . .
N42 C41 C42 107.2(4) . .
N42 C41 H41 126.4 . .
C42 C41 H41 126.4 . .
C41 C42 C43 105.5(4) . .
C41 C42 H42 127.3 . .
C43 C42 H42 127.3 . .
N41 C43 C42 111.0(4) . .
N41 C43 H43 124.5 . .
C42 C43 H43 124.5 . .
C52 C51 N52 107.8(4) . .
C52 C51 H51 126.1 . .
N52 C51 H51 126.1 . .
C51 C52 C53 105.6(4) . .
C51 C52 H52 127.2 . .
C53 C52 H52 127.2 . .
N51 C53 C52 110.9(4) . .
N51 C53 H53 124.6 . .
C52 C53 H53 124.6 . .
N62 C61 C62 107.2(4) . .
N62 C61 H61 126.4 . .
C62 C61 H61 126.4 . .
C61 C62 C63 105.8(4) . .
C61 C62 H62 127.1 . .
C63 C62 H62 127.1 . .
N61 C63 C62 111.2(4) . .
N61 C63 H63 124.4 . .
C62 C63 H63 124.4 . .
N72 C71 C72 107.7(4) . .
N72 C71 H71 126.2 . .
C72 C71 H71 126.2 . .
C71 C72 C73 105.5(4) . .
C71 C72 H72 127.3 . .
C73 C72 H72 127.3 . .
N71 C73 C72 110.9(4) . .
N71 C73 H73 124.6 . .
C72 C73 H73 124.6 . .
N82 C81 C82 107.3(4) . .
N82 C81 H81 126.3 . .
C82 C81 H81 126.3 . .
C81 C82 C83 105.4(4) . .
C81 C82 H82 127.3 . .
C83 C82 H82 127.3 . .
N81 C83 C82 111.3(4) . .
N81 C83 H83 124.3 . .
C82 C83 H83 124.3 . .
C13 N11 N12 104.6(3) . .
C13 N11 Zn1 126.6(3) . .
N12 N11 Zn1 118.4(2) . .
C11 N12 N11 111.2(3) . .
C11 N12 C1 127.4(3) . .
N11 N12 C1 120.3(3) . .
C23 N21 N22 104.8(3) . .
C23 N21 Zn1 127.1(3) . .
N22 N21 Zn1 123.7(2) . .
C21 N22 N21 110.8(3) . .
C21 N22 C1 126.9(3) . .
N21 N22 C1 121.3(3) . .
C33 N31 N32 103.9(3) . .
C33 N31 Zn2 129.5(3) . .
N32 N31 Zn2 124.8(2) . .
C31 N32 N31 110.7(3) . .
C31 N32 C4 125.6(3) . .
N31 N32 C4 121.9(3) . .
C43 N41 N42 105.5(3) . .
C43 N41 Zn2 128.0(3) . .
N42 N41 Zn2 124.7(2) . .
N41 N42 C41 110.8(4) . .
N41 N42 C4 121.2(3) . .
C41 N42 C4 126.3(4) . .
C53 N51 N52 104.8(3) . .
C53 N51 Zn2 126.1(3) . .
N52 N51 Zn2 119.1(2) . .
C51 N52 N51 111.0(4) . .
C51 N52 C5 127.0(4) . .
N51 N52 C5 120.8(3) . .
C63 N61 N62 104.6(3) . .
C63 N61 Zn2 127.4(3) . .
N62 N61 Zn2 123.5(2) . .
C61 N62 N61 111.2(3) . .
C61 N62 C5 126.2(3) . .
N61 N62 C5 120.9(3) . .
C73 N71 N72 105.1(3) . .
C73 N71 Zn1 128.7(3) . .
N72 N71 Zn1 123.4(2) . .
C71 N72 N71 110.8(3) . .
C71 N72 C8 125.4(3) . .
N71 N72 C8 121.4(3) . .
C83 N81 N82 105.3(3) . .
C83 N81 Zn1 128.0(3) . .
N82 N81 Zn1 124.5(3) . .
C81 N82 N81 110.6(3) . .
C81 N82 C8 127.3(3) . .
N81 N82 C8 120.8(3) . .
F12A B1A F13A 108.9(4) . .
F12A B1A F11A 110.4(5) . .
F13A B1A F11A 111.0(4) . .
F12A B1A F14A 107.3(5) . .
F13A B1A F14A 108.8(5) . .
F11A B1A F14A 110.4(5) . .
F12B B1B F14B 115.0(19) . .
F12B B1B F13B 111.2(11) . .
F14B B1B F13B 107.2(10) . .
F12B B1B F11B 110.0(12) . .
F14B B1B F11B 109.1(10) . .
F13B B1B F11B 104(3) . .
F16A B2A F16A 143.7(14) 2_755 .
F16A B2A F17A 76.5(7) 2_755 .
F16A B2A F17A 134.8(7) . .
F16A B2A F17A 134.8(7) 2_755 2_755
F16A B2A F17A 76.5(7) . 2_755
F17A B2A F17A 81.8(7) . 2_755
F16A B2A F15A 50.9(6) 2_755 .
F16A B2A F15A 113.7(7) . .
F17A B2A F15A 109.5(4) . .
F17A B2A F15A 102.7(4) 2_755 .
F16A B2A F15A 113.7(7) 2_755 2_755
F16A B2A F15A 50.9(6) . 2_755
F17A B2A F15A 102.7(4) . 2_755
F17A B2A F15A 109.4(4) 2_755 2_755
F15A B2A F15A 137.1(9) . 2_755
F16A B2A F18A 103.4(9) 2_755 2_755
F16A B2A F18A 50.2(6) . 2_755
F17A B2A F18A 168.5(7) . 2_755
F17A B2A F18A 90.6(5) 2_755 2_755
F15A B2A F18A 63.6(6) . 2_755
F15A B2A F18A 88.0(7) 2_755 2_755
F16A B2A F18A 50.2(6) 2_755 .
F16A B2A F18A 103.4(9) . .
F17A B2A F18A 90.6(5) . .
F17A B2A F18A 168.5(7) 2_755 .
F15A B2A F18A 88.0(7) . .
F15A B2A F18A 63.6(6) 2_755 .
F18A B2A F18A 98.2(11) 2_755 .
F16A F15A B2A 56.9(5) 2_755 .
F16A F15A F18A 105.7(7) 2_755 2_755
B2A F15A F18A 60.7(5) . 2_755
F15A F16A F18A 119.7(11) 2_755 2_755
F15A F16A B2A 72.2(6) 2_755 .
F18A F16A B2A 75.9(7) 2_755 .
F15A F16A F17A 109.5(8) 2_755 2_755
F18A F16A F17A 92.1(10) 2_755 2_755
B2A F16A F17A 56.2(6) . 2_755
B2A F17A F16A 47.3(4) . 2_755
F16A F18A B2A 53.9(6) 2_755 .
F16A F18A F15A 109.4(9) 2_755 2_755
B2A F18A F15A 55.6(4) . 2_755
F21A B3A F22A 110.0(7) . .
F21A B3A F19A 105.1(6) . .
F22A B3A F19A 110.9(7) . .
F21A B3A F20A 109.9(7) . .
F22A B3A F20A 112.9(7) . .
F19A B3A F20A 107.6(7) . .
F21B B3B F20B 110.6(11) . .
F21B B3B F22B 109.3(11) . .
F20B B3B F22B 115.7(18) . .
F21B B3B F19B 108.6(14) . .
F20B B3B F19B 106.7(11) . .
F22B B3B F19B 105.4(10) . .
F20C B3C F21C 110.7(12) . .
F20C B3C F22C 103(2) . .
F21C B3C F22C 108.5(12) . .
F20C B3C F19C 107.0(11) . .
F21C B3C F19C 119(2) . .
F22C B3C F19C 108.0(12) . .
F23 B4 F25 116.8(9) . .
F23 B4 F26 111.8(8) . .
F25 B4 F26 110.9(9) . .
F23 B4 F24 107.7(8) . .
F25 B4 F24 106.4(8) . .
F26 B4 F24 102.1(8) . .
C92 C91 N91 176.2(14) . .
N92 C93 C94 176.7(15) . .

loop_
_geom_bond_atom_site_label_1
_geom_bond_atom_site_label_2
_geom_bond_distance
_geom_bond_site_symmetry_2
Zn1 F1 1.966(2) .
Zn1 N21 2.040(3) .
Zn1 N71 2.053(3) .
Zn1 N81 2.103(3) .
Zn1 N11 2.145(3) .
Zn2 F1 1.953(2) 3_445
Zn2 N61 2.036(3) .
Zn2 N31 2.051(3) .
Zn2 N41 2.123(3) .
Zn2 N51 2.134(3) .
F1 Zn2 1.953(2) 3
C1 N12 1.458(4) .
C1 N22 1.461(5) .
C1 C2 1.520(5) .
C1 H1 1.0000 .
C2 C3 1.524(5) .
C2 H2A 0.9900 .
C2 H2B 0.9900 .
C3 C4 1.527(5) .
C3 H3A 0.9900 .
C3 H3B 0.9900 .
C4 N42 1.445(5) .
C4 N32 1.461(5) .
C4 H4 1.0000 .
C5 N52 1.447(5) .
C5 N62 1.467(4) .
C5 C6 1.517(5) .
C5 H5 1.0000 .
C6 C7 1.524(5) .
C6 H6A 0.9900 .
C6 H6B 0.9900 .
C7 C8 1.516(5) .
C7 H7A 0.9900 .
C7 H7B 0.9900 .
C8 N82 1.445(5) .
C8 N72 1.456(5) .
C8 H8 1.0000 .
C11 N12 1.344(4) .
C11 C12 1.362(5) .
C11 H11 0.9500 .
C12 C13 1.378(5) .
C12 H12 0.9500 .
C13 N11 1.332(5) .
C13 H13 0.9500 .
C21 N22 1.343(5) .
C21 C22 1.350(6) .
C21 H21 0.9500 .
C22 C23 1.396(6) .
C22 H22 0.9500 .
C23 N21 1.328(5) .
C23 H23 0.9500 .
C31 N32 1.347(5) .
C31 C32 1.357(6) .
C31 H31 0.9500 .
C32 C33 1.377(6) .
C32 H32 0.9500 .
C33 N31 1.336(5) .
C33 H33 0.9500 .
C41 N42 1.359(5) .
C41 C42 1.370(6) .
C41 H41 0.9500 .
C42 C43 1.383(6) .
C42 H42 0.9500 .
C43 N41 1.341(5) .
C43 H43 0.9500 .
C51 C52 1.351(7) .
C51 N52 1.354(5) .
C51 H51 0.9500 .
C52 C53 1.394(6) .
C52 H52 0.9500 .
C53 N51 1.341(5) .
C53 H53 0.9500 .
C61 N62 1.335(5) .
C61 C62 1.366(6) .
C61 H61 0.9500 .
C62 C63 1.373(6) .
C62 H62 0.9500 .
C63 N61 1.333(5) .
C63 H63 0.9500 .
C71 N72 1.337(5) .
C71 C72 1.362(6) .
C71 H71 0.9500 .
C72 C73 1.390(6) .
C72 H72 0.9500 .
C73 N71 1.326(5) .
C73 H73 0.9500 .
C81 N82 1.356(5) .
C81 C82 1.362(6) .
C81 H81 0.9500 .
C82 C83 1.385(6) .
C82 H82 0.9500 .
C83 N81 1.328(5) .
C83 H83 0.9500 .
N11 N12 1.361(4) .
N21 N22 1.362(4) .
N31 N32 1.375(4) .
N41 N42 1.349(4) .
N51 N52 1.360(4) .
N61 N62 1.365(4) .
N71 N72 1.370(4) .
N81 N82 1.357(4) .
B1A F12A 1.371(5) .
B1A F13A 1.373(5) .
B1A F11A 1.378(5) .
B1A F14A 1.379(5) .
B1B F12B 1.372(8) .
B1B F14B 1.373(8) .
B1B F13B 1.374(8) .
B1B F11B 1.375(8) .
B2A F16A 1.245(8) 2_755
B2A F16A 1.245(8) .
B2A F17A 1.407(8) .
B2A F17A 1.407(8) 2_755
B2A F15A 1.415(6) .
B2A F15A 1.415(6) 2_755
B2A F18A 1.495(10) 2_755
B2A F18A 1.495(10) .
F15A F16A 1.154(12) 2_755
F15A F18A 1.536(13) 2_755
F16A F15A 1.154(12) 2_755
F16A F18A 1.185(13) 2_755
F16A F17A 1.646(13) 2_755
F17A F16A 1.646(13) 2_755
F18A F16A 1.185(13) 2_755
F18A F15A 1.536(13) 2_755
B3A F21A 1.367(8) .
B3A F22A 1.370(8) .
B3A F19A 1.390(8) .
B3A F20A 1.396(8) .
B3B F21B 1.370(10) .
B3B F20B 1.375(10) .
B3B F22B 1.377(10) .
B3B F19B 1.389(10) .
B3C F20C 1.373(10) .
B3C F21C 1.377(10) .
B3C F22C 1.377(10) .
B3C F19C 1.383(10) .
B4 F23 1.323(12) .
B4 F25 1.350(11) .
B4 F26 1.384(12) .
B4 F24 1.484(13) .
N91 C91 1.318(11) .
C91 C92 1.231(12) .
C92 H92A 0.9800 .
C92 H92B 0.9800 .
C92 H92C 0.9800 .
N92 C93 1.252(10) .
C93 C94 1.313(13) .
C94 H94A 0.9800 .
C94 H94B 0.9800 .
C94 H94C 0.9800 .

loop_
_geom_torsion_atom_site_label_1
_geom_torsion_atom_site_label_2
_geom_torsion_atom_site_label_3
_geom_torsion_atom_site_label_4
_geom_torsion
_geom_torsion_site_symmetry_1
_geom_torsion_site_symmetry_4
N21 Zn1 F1 Zn2 -151.0(2) . 3
N71 Zn1 F1 Zn2 28.0(3) . 3
N81 Zn1 F1 Zn2 112.8(2) . 3
N11 Zn1 F1 Zn2 -60.4(2) . 3
N12 C1 C2 C3 -179.2(3) . .
N22 C1 C2 C3 56.1(4) . .
C1 C2 C3 C4 145.0(3) . .
C2 C3 C4 N42 -178.6(3) . .
C2 C3 C4 N32 56.3(4) . .
N52 C5 C6 C7 -179.7(3) . .
N62 C5 C6 C7 55.6(4) . .
C5 C6 C7 C8 146.7(3) . .
C6 C7 C8 N82 -179.8(3) . .
C6 C7 C8 N72 54.1(4) . .
N12 C11 C12 C13 0.4(4) . .
C11 C12 C13 N11 0.2(5) . .
N22 C21 C22 C23 0.0(5) . .
C21 C22 C23 N21 -0.8(5) . .
N32 C31 C32 C33 -0.5(5) . .
C31 C32 C33 N31 -1.0(5) . .
N42 C41 C42 C43 0.0(5) . .
C41 C42 C43 N41 1.3(5) . .
N52 C51 C52 C53 0.3(5) . .
C51 C52 C53 N51 0.6(5) . .
N62 C61 C62 C63 -0.3(5) . .
C61 C62 C63 N61 -0.6(5) . .
N72 C71 C72 C73 -0.5(5) . .
C71 C72 C73 N71 -1.0(5) . .
N82 C81 C82 C83 -0.7(5) . .
C81 C82 C83 N81 1.9(5) . .
C12 C13 N11 N12 -0.6(4) . .
C12 C13 N11 Zn1 -144.4(3) . .
F1 Zn1 N11 C13 45.7(3) . .
N21 Zn1 N11 C13 150.0(3) . .
N71 Zn1 N11 C13 -91.7(3) . .
N81 Zn1 N11 C13 9.5(8) . .
F1 Zn1 N11 N12 -93.7(2) . .
N21 Zn1 N11 N12 10.5(3) . .
N71 Zn1 N11 N12 128.8(2) . .
N81 Zn1 N11 N12 -129.9(6) . .
C12 C11 N12 N11 -0.8(4) . .
C12 C11 N12 C1 -168.6(3) . .
C13 N11 N12 C11 0.8(4) . .
Zn1 N11 N12 C11 148.2(2) . .
C13 N11 N12 C1 169.6(3) . .
Zn1 N11 N12 C1 -43.0(4) . .
N22 C1 N12 C11 -124.5(4) . .
C2 C1 N12 C11 109.9(4) . .
N22 C1 N12 N11 68.7(4) . .
C2 C1 N12 N11 -56.9(4) . .
C22 C23 N21 N22 1.2(4) . .
C22 C23 N21 Zn1 158.0(3) . .
F1 Zn1 N21 C23 -72.7(3) . .
N71 Zn1 N21 C23 108.1(3) . .
N81 Zn1 N21 C23 14.6(3) . .
N11 Zn1 N21 C23 -158.0(3) . .
F1 Zn1 N21 N22 80.1(3) . .
N71 Zn1 N21 N22 -99.2(3) . .
N81 Zn1 N21 N22 167.4(3) . .
N11 Zn1 N21 N22 -5.3(3) . .
C22 C21 N22 N21 0.7(4) . .
C22 C21 N22 C1 169.8(3) . .
C23 N21 N22 C21 -1.2(4) . .
Zn1 N21 N22 C21 -159.0(2) . .
C23 N21 N22 C1 -171.0(3) . .
Zn1 N21 N22 C1 31.2(4) . .
N12 C1 N22 C21 130.9(4) . .
C2 C1 N22 C21 -104.9(4) . .
N12 C1 N22 N21 -61.0(4) . .
C2 C1 N22 N21 63.1(4) . .
C32 C33 N31 N32 2.1(5) . .
C32 C33 N31 Zn2 167.1(3) . .
F1 Zn2 N31 C33 -76.0(4) 3_445 .
N61 Zn2 N31 C33 104.1(4) . .
N41 Zn2 N31 C33 -157.5(4) . .
N51 Zn2 N31 C33 11.2(4) . .
F1 Zn2 N31 N32 86.2(3) 3_445 .
N61 Zn2 N31 N32 -93.8(3) . .
N41 Zn2 N31 N32 4.6(3) . .
N51 Zn2 N31 N32 173.3(3) . .
C32 C31 N32 N31 1.8(5) . .
C32 C31 N32 C4 166.7(4) . .
C33 N31 N32 C31 -2.4(4) . .
Zn2 N31 N32 C31 -168.3(3) . .
C33 N31 N32 C4 -167.9(3) . .
Zn2 N31 N32 C4 26.2(4) . .
N42 C4 N32 C31 137.0(4) . .
C3 C4 N32 C31 -98.6(4) . .
N42 C4 N32 N31 -59.6(4) . .
C3 C4 N32 N31 64.8(4) . .
C42 C43 N41 N42 -2.1(4) . .
C42 C43 N41 Zn2 -167.2(3) . .
F1 Zn2 N41 C43 20.0(3) 3_445 .
N61 Zn2 N41 C43 -85.1(4) . .
N31 Zn2 N41 C43 157.6(4) . .
N51 Zn2 N41 C43 61.4(9) . .
F1 Zn2 N41 N42 -142.5(3) 3_445 .
N61 Zn2 N41 N42 112.4(3) . .
N31 Zn2 N41 N42 -4.9(3) . .
N51 Zn2 N41 N42 -101.1(7) . .
C43 N41 N42 C41 2.1(4) . .
Zn2 N41 N42 C41 167.9(3) . .
C43 N41 N42 C4 168.4(3) . .
Zn2 N41 N42 C4 -25.8(5) . .
C42 C41 N42 N41 -1.3(5) . .
C42 C41 N42 C4 -166.8(4) . .
N32 C4 N42 N41 58.9(5) . .
C3 C4 N42 N41 -66.6(4) . .
N32 C4 N42 C41 -137.0(4) . .
C3 C4 N42 C41 97.5(5) . .
C52 C53 N51 N52 -1.3(5) . .
C52 C53 N51 Zn2 -145.8(3) . .
F1 Zn2 N51 C53 45.9(4) 3_445 .
N61 Zn2 N51 C53 151.4(4) . .
N31 Zn2 N51 C53 -91.3(4) . .
N41 Zn2 N51 C53 4.5(9) . .
F1 Zn2 N51 N52 -94.2(3) 3_445 .
N61 Zn2 N51 N52 11.3(3) . .
N31 Zn2 N51 N52 128.7(3) . .
N41 Zn2 N51 N52 -135.6(6) . .
C52 C51 N52 N51 -1.1(5) . .
C52 C51 N52 C5 -168.5(4) . .
C53 N51 N52 C51 1.5(4) . .
Zn2 N51 N52 C51 149.0(3) . .
C53 N51 N52 C5 169.8(3) . .
Zn2 N51 N52 C5 -42.7(4) . .
N62 C5 N52 C51 -126.2(4) . .
C6 C5 N52 C51 108.5(4) . .
N62 C5 N52 N51 67.5(4) . .
C6 C5 N52 N51 -57.7(4) . .
C62 C63 N61 N62 1.3(5) . .
C62 C63 N61 Zn2 157.9(3) . .
F1 Zn2 N61 C63 -74.2(3) 3_445 .
N31 Zn2 N61 C63 105.7(3) . .
N41 Zn2 N61 C63 13.1(4) . .
N51 Zn2 N61 C63 -160.6(3) . .
F1 Zn2 N61 N62 78.3(3) 3_445 .
N31 Zn2 N61 N62 -101.7(3) . .
N41 Zn2 N61 N62 165.7(3) . .
N51 Zn2 N61 N62 -8.1(3) . .
C62 C61 N62 N61 1.1(5) . .
C62 C61 N62 C5 166.4(4) . .
C63 N61 N62 C61 -1.5(4) . .
Zn2 N61 N62 C61 -159.3(3) . .
C63 N61 N62 C5 -167.7(3) . .
Zn2 N61 N62 C5 34.5(4) . .
N52 C5 N62 C61 134.0(4) . .
C6 C5 N62 C61 -100.7(4) . .
N52 C5 N62 N61 -62.0(4) . .
C6 C5 N62 N61 63.3(4) . .
C72 C73 N71 N72 2.0(5) . .
C72 C73 N71 Zn1 163.1(3) . .
F1 Zn1 N71 C73 -74.7(4) . .
N21 Zn1 N71 C73 104.2(3) . .
N81 Zn1 N71 C73 -157.9(4) . .
N11 Zn1 N71 C73 10.8(4) . .
F1 Zn1 N71 N72 83.3(3) . .
N21 Zn1 N71 N72 -97.8(3) . .
N81 Zn1 N71 N72 0.1(3) . .
N11 Zn1 N71 N72 168.9(3) . .
C72 C71 N72 N71 1.7(5) . .
C72 C71 N72 C8 164.2(4) . .
C73 N71 N72 C71 -2.3(4) . .
Zn1 N71 N72 C71 -164.7(3) . .
C73 N71 N72 C8 -165.6(3) . .
Zn1 N71 N72 C8 32.0(4) . .
N82 C8 N72 C71 136.2(4) . .
C7 C8 N72 C71 -97.8(4) . .
N82 C8 N72 N71 -63.0(4) . .
C7 C8 N72 N71 63.0(4) . .
C82 C83 N81 N82 -2.4(5) . .
C82 C83 N81 Zn1 -165.9(3) . .
F1 Zn1 N81 C83 19.8(4) . .
N21 Zn1 N81 C83 -84.1(4) . .
N71 Zn1 N81 C83 157.6(4) . .
N11 Zn1 N81 C83 56.0(8) . .
F1 Zn1 N81 N82 -140.8(3) . .
N21 Zn1 N81 N82 115.3(3) . .
N71 Zn1 N81 N82 -3.1(3) . .
N11 Zn1 N81 N82 -104.6(6) . .
C82 C81 N82 N81 -0.7(5) . .
C82 C81 N82 C8 -167.9(4) . .
C83 N81 N82 C81 1.9(4) . .
Zn1 N81 N82 C81 166.2(3) . .
C83 N81 N82 C8 170.1(3) . .
Zn1 N81 N82 C8 -25.7(5) . .
N72 C8 N82 C81 -135.3(4) . .
C7 C8 N82 C81 98.3(4) . .
N72 C8 N82 N81 58.7(4) . .
C7 C8 N82 N81 -67.8(4) . .
